data_4314710
loop_
_publ_author_name
'Alexander Rothenberger'
'Hsien-Hau Wang'
'DuckYoung Chung'
'Mercouri G. Kanatzidis'

_publ_contact_author
;
      Prof. M. G. Kanatzidis
      Department of Chemistry
      2145 Sheridan Road
      Northwestern University
      Evanston, IL 60208-3113
      USA
;
_publ_contact_author_email m-kanatzidis@northwestern.edu
_publ_contact_author_fax 'Int + 847-491-5937'
_publ_contact_author_phone 'Int + 847-467-1541'
_publ_section_title
;
 Structural Diversity by Mixing Chalcogen Atoms in the Chalcophosphate
 System K/In/P/Q (Q = S, Se)
;
_journal_name_full 'Inorganic Chemistry'
_journal_page_first 1144
_journal_page_last 1151
_journal_paper_doi 10.1021/ic902105j
_journal_volume 49
_journal_year 2010
_chemical_formula_sum 'In K2 P2 S7'
_chemical_formula_weight 479.45
_chemical_name_systematic
; 
 ? 
;
_space_group_IT_number 12
_symmetry_cell_setting monoclinic
_symmetry_space_group_name_Hall '-C 2y'
_symmetry_space_group_name_H-M 'C 1 2/m 1'
_atom_sites_solution_primary direct
_atom_sites_solution_secondary difmap
_audit_creation_method SHELXL-97
_cell_angle_alpha 90.00
_cell_angle_beta 109.01(3)
_cell_angle_gamma 90.00
_cell_formula_units_Z 4
_cell_length_a 14.114(3)
_cell_length_b 10.607(4)
_cell_length_c 8.5820(17)
_cell_measurement_reflns_used 11960
_cell_measurement_temperature 100(2)
_cell_measurement_theta_max 28.41
_cell_measurement_theta_min 2.45
_cell_volume 1214.7(6)
_computing_cell_refinement 'stoe x-area'
_computing_data_collection 'stoe x-area'
_computing_data_reduction 'stoe x-area'
_computing_molecular_graphics 'SHELXTL-97 (Sheldrick, 1997)'
_computing_publication_material 'SHELXTL-97 (Sheldrick, 1997)'
_computing_structure_refinement 'SHELXL-97 (Sheldrick, 1997)'
_computing_structure_solution 'SHELXS-97 (Sheldrick, 1990)'
_diffrn_ambient_temperature 100(2)
_diffrn_detector_area_resol_mean 6.67
_diffrn_measured_fraction_theta_full 0.955
_diffrn_measured_fraction_theta_max 0.955
_diffrn_measurement_device_type 'stoe ipds 2'
_diffrn_measurement_method rotation
_diffrn_radiation_monochromator graphite
_diffrn_radiation_source 'fine-focus sealed tube'
_diffrn_radiation_type MoK\a
_diffrn_radiation_wavelength 0.71073
_diffrn_reflns_av_R_equivalents 0.1057
_diffrn_reflns_av_sigmaI/netI 0.0682
_diffrn_reflns_limit_h_max 16
_diffrn_reflns_limit_h_min -16
_diffrn_reflns_limit_k_max 11
_diffrn_reflns_limit_k_min -12
_diffrn_reflns_limit_l_max 10
_diffrn_reflns_limit_l_min -10
_diffrn_reflns_number 3804
_diffrn_reflns_theta_full 25.00
_diffrn_reflns_theta_max 25.00
_diffrn_reflns_theta_min 2.45
_exptl_absorpt_coefficient_mu 4.042
_exptl_absorpt_correction_T_max 0.7381
_exptl_absorpt_correction_T_min 0.7124
_exptl_absorpt_correction_type numerical
_exptl_absorpt_process_details 'stoe x-red 32'
_exptl_crystal_colour colourless
_exptl_crystal_density_diffrn 2.622
_exptl_crystal_density_method 'not measured'
_exptl_crystal_description block
_exptl_crystal_F_000 916
_exptl_crystal_size_max 0.09
_exptl_crystal_size_mid 0.08
_exptl_crystal_size_min 0.08
_refine_diff_density_max 2.268
_refine_diff_density_min -1.846
_refine_diff_density_rms 0.287
_refine_ls_extinction_method none
_refine_ls_goodness_of_fit_ref 1.055
_refine_ls_hydrogen_treatment undef
_refine_ls_matrix_type full
_refine_ls_number_parameters 63
_refine_ls_number_reflns 1093
_refine_ls_number_restraints 0
_refine_ls_restrained_S_all 1.055
_refine_ls_R_factor_all 0.0789
_refine_ls_R_factor_gt 0.0775
_refine_ls_shift/su_max 0.000
_refine_ls_shift/su_mean 0.000
_refine_ls_structure_factor_coef Fsqd
_refine_ls_weighting_details 'calc w=1/[\s^2^(Fo^2^)+(0.0000P)^2^+102.9133P] where P=(Fo^2^+2Fc^2^)/3'
_refine_ls_weighting_scheme calc
_refine_ls_wR_factor_gt 0.1664
_refine_ls_wR_factor_ref 0.1673
_reflns_number_gt 1057
_reflns_number_total 1093
_reflns_threshold_expression >2sigma(I)
_cod_data_source_file ic902105j_si_002_2.cif
_cod_data_source_block 1
_cod_database_code 4314710

loop_
_symmetry_equiv_pos_as_xyz
'x, y, z'
'-x, y, -z'
'x+1/2, y+1/2, z'
'-x+1/2, y+1/2, -z'
'-x, -y, -z'
'x, -y, z'
'-x+1/2, -y+1/2, -z'
'x+1/2, -y+1/2, z'

loop_
_atom_site_label
_atom_site_type_symbol
_atom_site_fract_x
_atom_site_fract_y
_atom_site_fract_z
_atom_site_U_iso_or_equiv
_atom_site_adp_type
_atom_site_occupancy
_atom_site_symmetry_multiplicity
_atom_site_calc_flag
_atom_site_refinement_flags
_atom_site_disorder_assembly
_atom_site_disorder_group
K1 K 0.1696(2) 0.2186(3) 0.1590(4) 0.0376(7) Uani 1 1 d . . .
In1 In 0.0000 0.31120(12) 0.5000 0.0287(4) Uani 1 2 d S . .
S1 S 0.1453(2) 0.1572(3) 0.5364(4) 0.0293(7) Uani 1 1 d . . .
S2 S 0.0054(3) 0.0000 0.1978(6) 0.0283(10) Uani 1 2 d S . .
S3 S -0.0296(3) 0.3395(4) 0.1938(5) 0.0413(9) Uani 1 1 d . . .
S4 S 0.1412(3) 0.5000 0.5936(6) 0.0286(10) Uani 1 2 d S . .
S5 S 0.2327(3) 0.5000 1.0153(6) 0.0320(11) Uani 1 2 d S . .
P1 P 0.0610(3) 0.0000 0.4419(6) 0.0302(11) Uani 1 2 d S . .
P2 P 0.1109(3) 0.5000 0.8167(6) 0.0262(10) Uani 1 2 d S . .

loop_
_atom_site_aniso_label
_atom_site_aniso_U_11
_atom_site_aniso_U_22
_atom_site_aniso_U_33
_atom_site_aniso_U_23
_atom_site_aniso_U_13
_atom_site_aniso_U_12
K1 0.0277(13) 0.0361(17) 0.0483(17) 0.0010(14) 0.0112(12) -0.0017(13)
In1 0.0179(6) 0.0259(7) 0.0372(7) 0.000 0.0022(5) 0.000
S1 0.0165(13) 0.0211(16) 0.0456(18) -0.0010(14) 0.0037(12) -0.0039(11)
S2 0.0096(18) 0.031(2) 0.039(2) 0.000 0.0004(16) 0.000
S3 0.0303(17) 0.047(2) 0.043(2) 0.0034(17) 0.0072(14) 0.0137(16)
S4 0.0158(19) 0.030(2) 0.038(2) 0.000 0.0055(17) 0.000
S5 0.018(2) 0.037(3) 0.036(2) 0.000 0.0001(17) 0.000
P1 0.014(2) 0.030(3) 0.041(3) 0.000 0.0008(18) 0.000
P2 0.0132(19) 0.025(2) 0.036(3) 0.000 0.0029(17) 0.000

loop_
_atom_type_symbol
_atom_type_description
_atom_type_scat_dispersion_real
_atom_type_scat_dispersion_imag
_atom_type_scat_source
In In -0.7276 1.3100 'International Tables Vol C Tables 4.2.6.8 and 6.1.1.4'
K K 0.2009 0.2494 'International Tables Vol C Tables 4.2.6.8 and 6.1.1.4'
P P 0.1023 0.0942 'International Tables Vol C Tables 4.2.6.8 and 6.1.1.4'
S S 0.1246 0.1234 'International Tables Vol C Tables 4.2.6.8 and 6.1.1.4'

loop_
_geom_angle_atom_site_label_1
_geom_angle_atom_site_label_2
_geom_angle_atom_site_label_3
_geom_angle
_geom_angle_site_symmetry_1
_geom_angle_site_symmetry_3
_geom_angle_publ_flag
S3 In1 S3 166.43(19) . 2_556 ?
S3 In1 S1 93.26(11) . . ?
S3 In1 S1 95.39(12) 2_556 . ?
S3 In1 S1 95.39(12) . 2_556 ?
S3 In1 S1 93.25(11) 2_556 2_556 ?
S1 In1 S1 100.72(14) . 2_556 ?
S3 In1 S4 94.31(14) . . ?
S3 In1 S4 75.70(13) 2_556 . ?
S1 In1 S4 87.34(9) . . ?
S1 In1 S4 167.00(12) 2_556 . ?
S3 In1 S4 75.70(13) . 5_566 ?
S3 In1 S4 94.31(14) 2_556 5_566 ?
S1 In1 S4 167.00(12) . 5_566 ?
S1 In1 S4 87.33(9) 2_556 5_566 ?
S4 In1 S4 86.69(13) . 5_566 ?
P1 S1 In1 97.55(15) . . ?
P2 S3 In1 92.6(2) 5_566 . ?
P2 S4 In1 85.58(14) . . ?
P2 S4 In1 85.58(14) . 5_566 ?
In1 S4 In1 93.31(13) . 5_566 ?
S2 P1 S1 113.3(2) . . ?
S2 P1 S1 113.3(2) . 6 ?
S1 P1 S1 108.4(3) . 6 ?
S2 P1 P1 111.8(3) . 5_556 ?
S1 P1 P1 104.7(2) . 5_556 ?
S1 P1 P1 104.7(2) 6 5_556 ?
S5 P2 S3 110.81(19) . 2_556 ?
S5 P2 S3 110.81(19) . 5_566 ?
S3 P2 S3 113.2(3) 2_556 5_566 ?
S5 P2 S4 114.0(3) . . ?
S3 P2 S4 103.84(19) 2_556 . ?
S3 P2 S4 103.84(19) 5_566 . ?

loop_
_geom_bond_atom_site_label_1
_geom_bond_atom_site_label_2
_geom_bond_distance
_geom_bond_site_symmetry_2
_geom_bond_publ_flag
In1 S3 2.541(4) . ?
In1 S3 2.541(4) 2_556 ?
In1 S1 2.560(3) . ?
In1 S1 2.560(3) 2_556 ?
In1 S4 2.754(3) . ?
In1 S4 2.754(3) 5_566 ?
S1 P1 2.056(4) . ?
S2 P1 1.983(7) . ?
S3 P2 2.039(4) 5_566 ?
S4 P2 2.093(7) . ?
S4 In1 2.754(3) 5_566 ?
S5 P2 1.987(6) . ?
P1 S1 2.056(4) 6 ?
P1 P1 2.252(10) 5_556 ?
P2 S3 2.039(4) 2_556 ?
P2 S3 2.039(4) 5_566 ?

loop_
_geom_torsion_atom_site_label_1
_geom_torsion_atom_site_label_2
_geom_torsion_atom_site_label_3
_geom_torsion_atom_site_label_4
_geom_torsion
_geom_torsion_site_symmetry_1
_geom_torsion_site_symmetry_2
_geom_torsion_site_symmetry_3
_geom_torsion_site_symmetry_4
_geom_torsion_publ_flag
S3 In1 S1 P1 -78.4(2) . . . . ?
S3 In1 S1 P1 112.0(2) 2_556 . . . ?
S1 In1 S1 P1 17.69(15) 2_556 . . . ?
S4 In1 S1 P1 -172.6(2) . . . . ?
S4 In1 S1 P1 -109.9(5) 5_566 . . . ?
S3 In1 S3 P2 -33.24(14) 2_556 . . 5_566 ?
S1 In1 S3 P2 -162.80(16) . . . 5_566 ?
S1 In1 S3 P2 96.10(17) 2_556 . . 5_566 ?
S4 In1 S3 P2 -75.23(17) . . . 5_566 ?
S4 In1 S3 P2 10.25(15) 5_566 . . 5_566 ?
S3 In1 S4 P2 160.68(14) . . . . ?
S3 In1 S4 P2 -10.00(14) 2_556 . . . ?
S1 In1 S4 P2 -106.25(14) . . . . ?
S1 In1 S4 P2 22.5(5) 2_556 . . . ?
S4 In1 S4 P2 85.30(15) 5_566 . . . ?
S3 In1 S4 In1 75.38(14) . . . 5_566 ?
S3 In1 S4 In1 -95.30(15) 2_556 . . 5_566 ?
S1 In1 S4 In1 168.45(13) . . . 5_566 ?
S1 In1 S4 In1 -62.8(5) 2_556 . . 5_566 ?
S4 In1 S4 In1 0.0 5_566 . . 5_566 ?
In1 S1 P1 S2 76.9(2) . . . . ?
In1 S1 P1 S1 -156.42(19) . . . 6 ?
In1 S1 P1 P1 -45.1(3) . . . 5_556 ?
In1 S4 P2 S5 133.16(6) . . . . ?
In1 S4 P2 S5 -133.17(6) 5_566 . . . ?
In1 S4 P2 S3 12.47(18) . . . 2_556 ?
In1 S4 P2 S3 106.14(18) 5_566 . . 2_556 ?
In1 S4 P2 S3 -106.14(18) . . . 5_566 ?
In1 S4 P2 S3 -12.47(18) 5_566 . . 5_566 ?
